data_1576332
loop_
_publ_author_name
'Orellana Ben Amor, Andrea'
'Vendier, Laure'
'Cesar, Vincent'
'Maurel, Vincent'
'Panetier, Julien Andre'
'Queyriaux, Nicolas'

_publ_section_title
;
 N-centered, yet Persistent: Isolation of N2O-Based Radicals through
 FLP-type Stabilization
;
_journal_name_full 'Chemical Science'
_journal_paper_doi 10.1039/D5SC08152A
_journal_year 2025
_chemical_formula_moiety 'C53 H58 B F9 K N4 O3'
_chemical_formula_sum 'C53 H58 B F9 K N4 O3'
_chemical_formula_weight 1019.94
_space_group_crystal_system monoclinic
_space_group_IT_number 14
_space_group_name_Hall '-P 2yn'
_space_group_name_H-M_alt 'P 1 21/n 1'
_atom_sites_solution_hydrogens geom
_audit_block_doi 10.5517/ccdc.csd.cc2mxg01
_audit_creation_method SHELXL-2018/3
_audit_update_record
;
2025-04-02 deposited with the CCDC.	2025-11-26 downloaded from the CCDC.
;
_cell_angle_alpha 90
_cell_angle_beta 94.0280(10)
_cell_angle_gamma 90
_cell_formula_units_Z 8
_cell_length_a 19.3502(2)
_cell_length_b 14.7240(2)
_cell_length_c 38.1926(5)
_cell_measurement_reflns_used 23386
_cell_measurement_temperature 100(2)
_cell_measurement_theta_max 78.2810
_cell_measurement_theta_min 2.6280
_cell_volume 10854.7(2)
_computing_structure_refinement 'SHELXL-2018/3 (Sheldrick, 2018)'
_computing_structure_solution 'SHELXT 2018/2 (Sheldrick, 2018)'
_diffrn_ambient_temperature 100(2)
_diffrn_detector 'Hybrid Pixel Array Detector'
_diffrn_detector_area_resol_mean 10.0000
_diffrn_detector_type HyPix
_diffrn_measured_fraction_theta_full 1.000
_diffrn_measured_fraction_theta_max 1.000
_diffrn_measurement_device 'four-circle diffractometer'
_diffrn_measurement_device_type 'XtaLAB Synergy, Dualflex, HyPix'
_diffrn_radiation_monochromator mirror
_diffrn_radiation_probe x-ray
_diffrn_radiation_type 'Cu K\a'
_diffrn_radiation_wavelength 1.54184
_diffrn_reflns_av_R_equivalents 0.0965
_diffrn_reflns_av_unetI/netI 0.0451
_diffrn_reflns_Laue_measured_fraction_full 1.000
_diffrn_reflns_Laue_measured_fraction_max 1.000
_diffrn_reflns_limit_h_max 22
_diffrn_reflns_limit_h_min -20
_diffrn_reflns_limit_k_max 17
_diffrn_reflns_limit_k_min -17
_diffrn_reflns_limit_l_max 44
_diffrn_reflns_limit_l_min -44
_diffrn_reflns_number 128486
_diffrn_reflns_point_group_measured_fraction_full 1.000
_diffrn_reflns_point_group_measured_fraction_max 1.000
_diffrn_reflns_theta_full 65.085
_diffrn_reflns_theta_max 65.085
_diffrn_reflns_theta_min 3.218
_diffrn_source 'micro-focus sealed X-ray tube'
_diffrn_source_type 'PhotonJet (Cu) X-ray Source'
_exptl_absorpt_coefficient_mu 1.498
_exptl_absorpt_correction_T_max 1.00000
_exptl_absorpt_correction_T_min 0.88811
_exptl_absorpt_correction_type multi-scan
_exptl_absorpt_process_details
;
CrysAlisPro 1.171.41.120a (Rigaku Oxford Diffraction, 2021)
Empirical absorption correction using spherical harmonics,
implemented in SCALE3 ABSPACK scaling algorithm.
;
_exptl_crystal_colour orange
_exptl_crystal_density_diffrn 1.248
_exptl_crystal_description plate
_exptl_crystal_F_000 4264
_exptl_crystal_size_max 0.200
_exptl_crystal_size_mid 0.180
_exptl_crystal_size_min 0.030
_refine_diff_density_max 0.612
_refine_diff_density_min -0.482
_refine_diff_density_rms 0.057
_refine_ls_extinction_method none
_refine_ls_goodness_of_fit_ref 1.087
_refine_ls_hydrogen_treatment constr
_refine_ls_matrix_type full
_refine_ls_number_parameters 1295
_refine_ls_number_reflns 18522
_refine_ls_number_restraints 0
_refine_ls_restrained_S_all 1.087
_refine_ls_R_factor_all 0.0900
_refine_ls_R_factor_gt 0.0623
_refine_ls_shift/su_max 0.001
_refine_ls_shift/su_mean 0.000
_refine_ls_structure_factor_coef Fsqd
_refine_ls_weighting_details 'w=1/[\s^2^(Fo^2^)+(0.0766P)^2^+9.4537P] where P=(Fo^2^+2Fc^2^)/3'
_refine_ls_weighting_scheme calc
_refine_ls_wR_factor_gt 0.1659
_refine_ls_wR_factor_ref 0.1850
_reflns_Friedel_coverage 0.000
_reflns_number_gt 12544
_reflns_number_total 18522
_reflns_threshold_expression 'I > 2\s(I)'
_cod_data_source_file d5sc08152a2.cif
_cod_data_source_block Andrea210423
_cod_original_sg_symbol_H-M 'P 21/n'
_cod_database_code 1576332
_shelx_shelxl_version_number 2018/3
_shelx_space_group_comment
;
The symmetry employed for this shelxl refinement is uniquely defined
by the following loop, which should always be used as a source of
symmetry information in preference to the above space-group names.
They are only intended as comments.
;

loop_
_space_group_symop_operation_xyz
'x, y, z'
'-x+1/2, y+1/2, -z+1/2'
'-x, -y, -z'
'x-1/2, -y-1/2, z-1/2'

loop_
_atom_site_label
_atom_site_type_symbol
_atom_site_fract_x
_atom_site_fract_y
_atom_site_fract_z
_atom_site_U_iso_or_equiv
_atom_site_adp_type
_atom_site_occupancy
_atom_site_site_symmetry_order
_atom_site_calc_flag
_atom_site_refinement_flags_posn
_atom_site_refinement_flags_adp
_atom_site_refinement_flags_occupancy
_atom_site_disorder_assembly
_atom_site_disorder_group
C3 C 0.36640(18) 0.8748(2) 0.35205(8) 0.0360(7) Uani 1 1 d . . . . .
C4 C 0.3931(2) 0.8222(2) 0.32589(10) 0.0445(8) Uani 1 1 d . . . . .
C5 C 0.3573(2) 0.7873(2) 0.29661(10) 0.0532(10) Uani 1 1 d . . . . .
H5 H 0.379422 0.751735 0.279918 0.064 Uiso 1 1 calc R U . . .
C6 C 0.2873(2) 0.8067(3) 0.29277(10) 0.0529(10) Uani 1 1 d . . . . .
C7 C 0.2550(2) 0.8587(2) 0.31639(9) 0.0474(9) Uani 1 1 d . . . . .
H7 H 0.206851 0.871532 0.313510 0.057 Uiso 1 1 calc R U . . .
C8 C 0.29594(18) 0.8916(2) 0.34466(9) 0.0394(8) Uani 1 1 d . . . . .
C13 C 0.58147(15) 0.70680(19) 0.41184(8) 0.0295(6) Uani 1 1 d . . . . .
C15 C 0.66358(17) 0.59898(19) 0.42376(9) 0.0351(7) Uani 1 1 d . . . . .
H15 H 0.706357 0.567148 0.424427 0.042 Uiso 1 1 calc R U . . .
C16 C 0.60704(16) 0.5743(2) 0.43942(9) 0.0365(7) Uani 1 1 d . . . . .
H16 H 0.602625 0.521102 0.453184 0.044 Uiso 1 1 calc R U . . .
C18 C 0.37962(16) 0.9014(2) 0.42420(8) 0.0325(7) Uani 1 1 d . . . . .
C19 C 0.32827(17) 0.8415(2) 0.43261(9) 0.0372(7) Uani 1 1 d . . . . .
C20 C 0.30681(18) 0.8247(2) 0.46558(9) 0.0398(8) Uani 1 1 d . . . . .
H20 H 0.269982 0.783894 0.469192 0.048 Uiso 1 1 calc R U . . .
C21 C 0.34108(17) 0.8698(2) 0.49294(9) 0.0385(8) Uani 1 1 d . . . . .
C22 C 0.39500(17) 0.9290(2) 0.48850(9) 0.0374(7) Uani 1 1 d . . . . .
H22 H 0.419401 0.958762 0.507670 0.045 Uiso 1 1 calc R U . . .
C23 C 0.41097(15) 0.9420(2) 0.45413(9) 0.0333(7) Uani 1 1 d . . . . .
C27 C 0.41144(15) 1.0315(2) 0.37603(8) 0.0317(7) Uani 1 1 d . . . . .
C28 C 0.44668(16) 1.0621(2) 0.34788(8) 0.0338(7) Uani 1 1 d . . . . .
C29 C 0.45078(16) 1.1499(2) 0.33554(9) 0.0366(7) Uani 1 1 d . . . . .
H29 H 0.476635 1.165056 0.316117 0.044 Uiso 1 1 calc R U . . .
C30 C 0.41504(17) 1.2139(2) 0.35317(9) 0.0389(8) Uani 1 1 d . . . . .
C31 C 0.37768(17) 1.1926(2) 0.38138(9) 0.0375(7) Uani 1 1 d . . . . .
H31 H 0.353662 1.237818 0.393482 0.045 Uiso 1 1 calc R U . . .
C32 C 0.37670(15) 1.1023(2) 0.39130(8) 0.0328(7) Uani 1 1 d . . . . .
C36 C 0.69375(15) 0.74074(19) 0.38954(8) 0.0319(7) Uani 1 1 d . . . . .
C37 C 0.72236(16) 0.8137(2) 0.40905(9) 0.0342(7) Uani 1 1 d . . . . .
C38 C 0.76119(17) 0.8770(2) 0.39147(9) 0.0380(7) Uani 1 1 d . . . . .
H38 H 0.785493 0.927289 0.404959 0.046 Uiso 1 1 calc R U . . .
C39 C 0.77037(17) 0.8669(2) 0.35596(9) 0.0397(8) Uani 1 1 d . . . . .
H39 H 0.801908 0.909480 0.344338 0.048 Uiso 1 1 calc R U . . .
C40 C 0.74283(17) 0.7931(2) 0.33741(9) 0.0392(8) Uani 1 1 d . . . . .
H40 H 0.754930 0.782888 0.312684 0.047 Uiso 1 1 calc R U . . .
C41 C 0.70394(16) 0.7276(2) 0.35404(9) 0.0351(7) Uani 1 1 d . . . . .
C42 C 0.71213(17) 0.8263(2) 0.44784(9) 0.0372(7) Uani 1 1 d . . . . .
H42 H 0.684886 0.773277 0.455691 0.045 Uiso 1 1 calc R U . . .
C43 C 0.78190(19) 0.8265(3) 0.46935(10) 0.0501(9) Uani 1 1 d . . . . .
H43A H 0.806645 0.769905 0.465166 0.075 Uiso 1 1 calc R U . . .
H43B H 0.774123 0.831528 0.494360 0.075 Uiso 1 1 calc R U . . .
H43C H 0.809619 0.878253 0.462315 0.075 Uiso 1 1 calc R U . . .
C44 C 0.6714(2) 0.9119(2) 0.45478(10) 0.0479(9) Uani 1 1 d . . . . .
H44A H 0.697788 0.965290 0.448183 0.072 Uiso 1 1 calc R U . . .
H44B H 0.663143 0.915280 0.479775 0.072 Uiso 1 1 calc R U . . .
H44C H 0.626860 0.910407 0.440854 0.072 Uiso 1 1 calc R U . . .
C45 C 0.67280(18) 0.6477(2) 0.33337(9) 0.0411(8) Uani 1 1 d . . . . .
H45 H 0.665456 0.597635 0.350391 0.049 Uiso 1 1 calc R U . . .
C46 C 0.6019(2) 0.6740(3) 0.31605(11) 0.0554(10) Uani 1 1 d . . . . .
H46A H 0.571333 0.692739 0.334137 0.083 Uiso 1 1 calc R U . . .
H46B H 0.581573 0.621631 0.303237 0.083 Uiso 1 1 calc R U . . .
H46C H 0.607313 0.724295 0.299681 0.083 Uiso 1 1 calc R U . . .
C47 C 0.7200(2) 0.6115(2) 0.30619(10) 0.0516(9) Uani 1 1 d . . . . .
H47A H 0.724024 0.656899 0.287693 0.077 Uiso 1 1 calc R U . . .
H47B H 0.700277 0.555433 0.295879 0.077 Uiso 1 1 calc R U . . .
H47C H 0.765966 0.598807 0.317556 0.077 Uiso 1 1 calc R U . . .
C48 C 0.48648(16) 0.63187(19) 0.44477(9) 0.0350(7) Uani 1 1 d . . . . .
C49 C 0.43127(17) 0.6076(2) 0.42100(10) 0.0403(8) Uani 1 1 d . . . . .
C50 C 0.36703(18) 0.5948(2) 0.43480(11) 0.0485(9) Uani 1 1 d . . . . .
H50 H 0.327988 0.579443 0.419469 0.058 Uiso 1 1 calc R U . . .
C51 C 0.35911(18) 0.6041(2) 0.47024(11) 0.0482(9) Uani 1 1 d . . . . .
H51 H 0.315127 0.593330 0.479039 0.058 Uiso 1 1 calc R U . . .
C52 C 0.41435(17) 0.6288(2) 0.49305(10) 0.0427(8) Uani 1 1 d . . . . .
H52 H 0.407854 0.635781 0.517324 0.051 Uiso 1 1 calc R U . . .
C53 C 0.47988(16) 0.6436(2) 0.48077(9) 0.0359(7) Uani 1 1 d . . . . .
C54 C 0.4415(2) 0.5954(2) 0.38229(10) 0.0482(9) Uani 1 1 d . . . . .
H54 H 0.474388 0.643632 0.375422 0.058 Uiso 1 1 calc R U . . .
C55 C 0.4747(3) 0.5028(3) 0.37510(12) 0.0675(12) Uani 1 1 d . . . . .
H55A H 0.518653 0.497098 0.389315 0.101 Uiso 1 1 calc R U . . .
H55B H 0.483227 0.498308 0.350173 0.101 Uiso 1 1 calc R U . . .
H55C H 0.443287 0.454003 0.381256 0.101 Uiso 1 1 calc R U . . .
C56 C 0.3742(2) 0.6068(3) 0.35904(12) 0.0626(11) Uani 1 1 d . . . . .
H56A H 0.341788 0.558221 0.364230 0.094 Uiso 1 1 calc R U . . .
H56B H 0.384331 0.603469 0.334293 0.094 Uiso 1 1 calc R U . . .
H56C H 0.353397 0.665814 0.363747 0.094 Uiso 1 1 calc R U . . .
C57 C 0.53910(16) 0.6767(2) 0.50592(9) 0.0367(7) Uani 1 1 d . . . . .
H57 H 0.583400 0.659460 0.495661 0.044 Uiso 1 1 calc R U . . .
C58 C 0.5375(2) 0.7799(2) 0.50837(12) 0.0589(11) Uani 1 1 d . . . . .
H58A H 0.495067 0.799028 0.518847 0.088 Uiso 1 1 calc R U . . .
H58B H 0.538511 0.805990 0.484806 0.088 Uiso 1 1 calc R U . . .
H58C H 0.577926 0.801027 0.523022 0.088 Uiso 1 1 calc R U . . .
C59 C 0.5394(2) 0.6330(2) 0.54211(9) 0.0471(8) Uani 1 1 d . . . . .
H59A H 0.498245 0.652434 0.553667 0.071 Uiso 1 1 calc R U . . .
H59B H 0.581149 0.651672 0.556304 0.071 Uiso 1 1 calc R U . . .
H59C H 0.539014 0.566735 0.539637 0.071 Uiso 1 1 calc R U . . .
C63 C -0.09534(15) 0.5249(2) 0.37242(8) 0.0320(7) Uani 1 1 d . . . . .
C64 C -0.12572(15) 0.5977(2) 0.38898(9) 0.0330(7) Uani 1 1 d . . . . .
C65 C -0.11953(17) 0.6882(2) 0.38038(9) 0.0383(7) Uani 1 1 d . . . . .
H65 H -0.141071 0.734441 0.393134 0.046 Uiso 1 1 calc R U . . .
C66 C -0.08104(18) 0.7086(2) 0.35270(10) 0.0404(8) Uani 1 1 d . . . . .
C67 C -0.04986(17) 0.6430(2) 0.33351(9) 0.0386(7) Uani 1 1 d . . . . .
H67 H -0.023925 0.657541 0.314050 0.046 Uiso 1 1 calc R U . . .
C68 C -0.05889(16) 0.5545(2) 0.34452(8) 0.0335(7) Uani 1 1 d . . . . .
C73 C 0.07631(15) 0.20677(18) 0.41057(8) 0.0292(6) Uani 1 1 d . . . . .
C75 C 0.16081(17) 0.1032(2) 0.42404(9) 0.0353(7) Uani 1 1 d . . . . .
H75 H 0.204547 0.073600 0.425465 0.042 Uiso 1 1 calc R U . . .
C76 C 0.10396(16) 0.0752(2) 0.43854(9) 0.0362(7) Uani 1 1 d . . . . .
H76 H 0.100045 0.021518 0.452065 0.043 Uiso 1 1 calc R U . . .
C78 C -0.14475(17) 0.3703(2) 0.34786(9) 0.0353(7) Uani 1 1 d . . . . .
C79 C -0.21410(18) 0.3926(2) 0.34062(9) 0.0384(7) Uani 1 1 d . . . . .
C80 C -0.2571(2) 0.3632(2) 0.31215(9) 0.0449(8) Uani 1 1 d . . . . .
H80 H -0.304427 0.380520 0.309118 0.054 Uiso 1 1 calc R U . . .
C81 C -0.2271(2) 0.3079(2) 0.28879(9) 0.0500(9) Uani 1 1 d . . . . .
C82 C -0.1588(2) 0.2825(2) 0.29264(10) 0.0497(9) Uani 1 1 d . . . . .
H82 H -0.138742 0.244263 0.276057 0.060 Uiso 1 1 calc R U . . .
C83 C -0.1204(2) 0.3154(2) 0.32204(9) 0.0427(8) Uani 1 1 d . . . . .
C87 C -0.12969(16) 0.3958(2) 0.42030(9) 0.0340(7) Uani 1 1 d . . . . .
C88 C -0.09673(16) 0.4339(2) 0.45055(9) 0.0332(7) Uani 1 1 d . . . . .
C89 C -0.11355(16) 0.4208(2) 0.48454(9) 0.0362(7) Uani 1 1 d . . . . .
H89 H -0.088254 0.448708 0.503862 0.043 Uiso 1 1 calc R U . . .
C90 C -0.16910(17) 0.3649(2) 0.48892(8) 0.0372(7) Uani 1 1 d . . . . .
C91 C -0.20556(17) 0.3227(2) 0.46153(9) 0.0391(8) Uani 1 1 d . . . . .
H91 H -0.243759 0.284074 0.465131 0.047 Uiso 1 1 calc R U . . .
C92 C -0.18378(17) 0.3392(2) 0.42816(8) 0.0353(7) Uani 1 1 d . . . . .
C96 C 0.18903(15) 0.24512(19) 0.38940(8) 0.0316(7) Uani 1 1 d . . . . .
C97 C 0.21673(16) 0.3189(2) 0.40862(9) 0.0332(7) Uani 1 1 d . . . . .
C98 C 0.25411(17) 0.3827(2) 0.39054(9) 0.0387(8) Uani 1 1 d . . . . .
H98 H 0.280136 0.431462 0.404070 0.046 Uiso 1 1 calc R U . . .
C99 C 0.26316(18) 0.3727(2) 0.35517(10) 0.0425(8) Uani 1 1 d . . . . .
H99 H 0.294660 0.415273 0.343514 0.051 Uiso 1 1 calc R U . . .
C100 C 0.23684(18) 0.2972(2) 0.33694(9) 0.0410(8) Uani 1 1 d . . . . .
H100 H 0.246980 0.288314 0.311850 0.049 Uiso 1 1 calc R U . . .
C101 C 0.19883(17) 0.2318(2) 0.35369(9) 0.0360(7) Uani 1 1 d . . . . .
C102 C 0.20674(17) 0.3319(2) 0.44729(9) 0.0374(7) Uani 1 1 d . . . . .
H102 H 0.181468 0.277525 0.455509 0.045 Uiso 1 1 calc R U . . .
C103 C 0.27597(19) 0.3378(3) 0.46913(10) 0.0493(9) Uani 1 1 d . . . . .
H10D H 0.302777 0.282395 0.465823 0.074 Uiso 1 1 calc R U . . .
H10E H 0.267445 0.344380 0.493991 0.074 Uiso 1 1 calc R U . . .
H10F H 0.302031 0.390520 0.461550 0.074 Uiso 1 1 calc R U . . .
C104 C 0.1622(2) 0.4159(2) 0.45359(10) 0.0508(9) Uani 1 1 d . . . . .
H10A H 0.185780 0.470409 0.445753 0.076 Uiso 1 1 calc R U . . .
H10B H 0.155245 0.421133 0.478677 0.076 Uiso 1 1 calc R U . . .
H10C H 0.117200 0.409818 0.440350 0.076 Uiso 1 1 calc R U . . .
C105 C 0.16706(19) 0.1515(2) 0.33355(9) 0.0451(8) Uani 1 1 d . . . . .
H105 H 0.156236 0.103838 0.350983 0.054 Uiso 1 1 calc R U . . .
C106 C 0.0995(2) 0.1780(3) 0.31330(12) 0.0646(12) Uani 1 1 d . . . . .
H10J H 0.067352 0.202638 0.329584 0.097 Uiso 1 1 calc R U . . .
H10K H 0.078924 0.124318 0.301537 0.097 Uiso 1 1 calc R U . . .
H10L H 0.108805 0.224122 0.295728 0.097 Uiso 1 1 calc R U . . .
C107 C 0.2180(2) 0.1105(3) 0.30893(10) 0.0522(9) Uani 1 1 d . . . . .
H10G H 0.225897 0.153811 0.290127 0.078 Uiso 1 1 calc R U . . .
H10H H 0.198657 0.054190 0.298708 0.078 Uiso 1 1 calc R U . . .
H10I H 0.262051 0.097401 0.322219 0.078 Uiso 1 1 calc R U . . .
C108 C -0.01727(16) 0.1303(2) 0.44339(9) 0.0361(7) Uani 1 1 d . . . . .
C109 C -0.02439(16) 0.1438(2) 0.47911(9) 0.0363(7) Uani 1 1 d . . . . .
C110 C -0.09025(17) 0.1308(2) 0.49129(11) 0.0449(8) Uani 1 1 d . . . . .
H110 H -0.096776 0.139020 0.515510 0.054 Uiso 1 1 calc R U . . .
C111 C -0.14569(18) 0.1063(2) 0.46869(12) 0.0502(10) Uani 1 1 d . . . . .
H111 H -0.189884 0.096995 0.477470 0.060 Uiso 1 1 calc R U . . .
C112 C -0.13744(18) 0.0953(2) 0.43364(12) 0.0495(10) Uani 1 1 d . . . . .
H112 H -0.176625 0.080027 0.418385 0.059 Uiso 1 1 calc R U . . .
C113 C -0.07274(18) 0.1058(2) 0.41952(10) 0.0422(8) Uani 1 1 d . . . . .
C114 C 0.03432(16) 0.1769(2) 0.50418(9) 0.0362(7) Uani 1 1 d . . . . .
H114 H 0.078731 0.164848 0.493113 0.043 Uiso 1 1 calc R U . . .
C115 C 0.0285(2) 0.2793(2) 0.50930(11) 0.0526(9) Uani 1 1 d . . . . .
H11D H 0.028324 0.309767 0.486469 0.079 Uiso 1 1 calc R U . . .
H11E H 0.067975 0.300850 0.524518 0.079 Uiso 1 1 calc R U . . .
H11F H -0.014683 0.293208 0.520188 0.079 Uiso 1 1 calc R U . . .
C116 C 0.03727(19) 0.1268(2) 0.53917(10) 0.0471(9) Uani 1 1 d . . . . .
H11A H -0.006500 0.135473 0.550184 0.071 Uiso 1 1 calc R U . . .
H11B H 0.075511 0.150921 0.554628 0.071 Uiso 1 1 calc R U . . .
H11C H 0.044693 0.061926 0.535200 0.071 Uiso 1 1 calc R U . . .
C117 C -0.0631(2) 0.0911(2) 0.38100(10) 0.0474(9) Uani 1 1 d . . . . .
H117 H -0.028946 0.137324 0.373766 0.057 Uiso 1 1 calc R U . . .
C118 C -0.1296(2) 0.1039(3) 0.35764(12) 0.0627(12) Uani 1 1 d . . . . .
H11J H -0.163626 0.058041 0.363567 0.094 Uiso 1 1 calc R U . . .
H11K H -0.119580 0.097057 0.332979 0.094 Uiso 1 1 calc R U . . .
H11L H -0.148384 0.164640 0.361364 0.094 Uiso 1 1 calc R U . . .
C119 C -0.0320(3) -0.0027(3) 0.37523(11) 0.0641(12) Uani 1 1 d . . . . .
H11G H 0.012856 -0.007592 0.388694 0.096 Uiso 1 1 calc R U . . .
H11H H -0.025563 -0.011146 0.350220 0.096 Uiso 1 1 calc R U . . .
H11I H -0.063419 -0.049530 0.383089 0.096 Uiso 1 1 calc R U . . .
C124 C 0.1755(2) 0.6506(3) 0.38266(12) 0.0602(11) Uani 1 1 d . . . . .
H12E H 0.200983 0.635273 0.361862 0.072 Uiso 1 1 calc R U . . .
H12F H 0.208450 0.651338 0.403690 0.072 Uiso 1 1 calc R U . . .
C125 C 0.1391(2) 0.7410(3) 0.37784(12) 0.0613(11) Uani 1 1 d . . . . .
H12G H 0.116582 0.747746 0.353890 0.074 Uiso 1 1 calc R U . . .
H12H H 0.171097 0.792557 0.382953 0.074 Uiso 1 1 calc R U . . .
C126 C 0.0864(2) 0.7322(3) 0.40520(12) 0.0595(10) Uani 1 1 d . . . . .
H12C H 0.104449 0.759047 0.427783 0.071 Uiso 1 1 calc R U . . .
H12D H 0.042681 0.763421 0.397323 0.071 Uiso 1 1 calc R U . . .
C127 C 0.0744(2) 0.6311(3) 0.40914(11) 0.0546(10) Uani 1 1 d . . . . .
H12A H 0.084332 0.612116 0.433846 0.066 Uiso 1 1 calc R U . . .
H12B H 0.025753 0.615349 0.401812 0.066 Uiso 1 1 calc R U . . .
C129 C 0.6535(3) 1.1740(3) 0.34672(13) 0.0677(12) Uani 1 1 d . . . . .
H12I H 0.643342 1.176564 0.320970 0.081 Uiso 1 1 calc R U . . .
H12J H 0.704297 1.176579 0.351862 0.081 Uiso 1 1 calc R U . . .
C130 C 0.6187(2) 1.2516(3) 0.36432(12) 0.0609(11) Uani 1 1 d . . . . .
H13I H 0.578618 1.274291 0.349295 0.073 Uiso 1 1 calc R U . . .
H13J H 0.651638 1.302284 0.369163 0.073 Uiso 1 1 calc R U . . .
C131 C 0.5949(2) 1.2122(3) 0.39865(11) 0.0630(11) Uani 1 1 d . . . . .
H131 H 0.544034 1.216512 0.399577 0.076 Uiso 1 1 calc R U . . .
H132 H 0.617720 1.243219 0.419371 0.076 Uiso 1 1 calc R U . . .
C132 C 0.6190(3) 1.1117(3) 0.39632(12) 0.0759(14) Uani 1 1 d . . . . .
H13K H 0.663950 1.103179 0.409986 0.091 Uiso 1 1 calc R U . . .
H13L H 0.584495 1.070697 0.405900 0.091 Uiso 1 1 calc R U . . .
C134 C 0.6802(2) 0.9746(3) 0.27608(12) 0.0613(11) Uani 1 1 d . . . . .
H13E H 0.719913 0.944016 0.266032 0.074 Uiso 1 1 calc R U . . .
H13F H 0.697409 1.007068 0.297653 0.074 Uiso 1 1 calc R U . . .
C135 C 0.6461(2) 1.0407(3) 0.24970(12) 0.0650(12) Uani 1 1 d . . . . .
H13G H 0.663739 1.103245 0.253672 0.078 Uiso 1 1 calc R U . . .
H13H H 0.653259 1.022242 0.225287 0.078 Uiso 1 1 calc R U . . .
C136 C 0.5713(2) 1.0330(3) 0.25748(11) 0.0603(11) Uani 1 1 d . . . . .
H13C H 0.540109 1.052992 0.237290 0.072 Uiso 1 1 calc R U . . .
H13D H 0.561298 1.068642 0.278517 0.072 Uiso 1 1 calc R U . . .
C137 C 0.5652(2) 0.9323(3) 0.26387(11) 0.0571(10) Uani 1 1 d . . . . .
H13A H 0.524490 0.918600 0.277280 0.069 Uiso 1 1 calc R U . . .
H13B H 0.560983 0.898395 0.241431 0.069 Uiso 1 1 calc R U . . .
C139 C 0.1480(3) 0.5995(3) 0.29035(13) 0.0772(14) Uani 1 1 d . . . . .
H139 H 0.196996 0.617646 0.295150 0.093 Uiso 1 1 calc R U . . .
H140 H 0.118610 0.639857 0.303797 0.093 Uiso 1 1 calc R U . . .
C140 C 0.1273(2) 0.6059(3) 0.25164(11) 0.0628(11) Uani 1 1 d . . . . .
H14A H 0.077273 0.618941 0.247291 0.075 Uiso 1 1 calc R U . . .
H14B H 0.154328 0.653158 0.240188 0.075 Uiso 1 1 calc R U . . .
C141 C 0.1448(3) 0.5133(3) 0.23931(12) 0.0758(14) Uani 1 1 d . . . . .
H14C H 0.113626 0.495702 0.218758 0.091 Uiso 1 1 calc R U . . .
H14D H 0.193236 0.511174 0.232554 0.091 Uiso 1 1 calc R U . . .
C142 C 0.1354(3) 0.4513(3) 0.26931(13) 0.0829(15) Uani 1 1 d . . . . .
H14E H 0.090184 0.419919 0.266241 0.100 Uiso 1 1 calc R U . . .
H14F H 0.172655 0.405072 0.271164 0.100 Uiso 1 1 calc R U . . .
K1 K 0.59823(4) 0.91220(5) 0.35294(2) 0.04222(19) Uani 1 1 d . . . . .
K2 K 0.09338(4) 0.42461(5) 0.35704(2) 0.04425(19) Uani 1 1 d . . . . .
N1 N 0.55514(13) 0.63954(16) 0.43224(7) 0.0323(6) Uani 1 1 d . . . . .
N2 N 0.64810(13) 0.68041(16) 0.40622(7) 0.0312(6) Uani 1 1 d . . . . .
N3 N 0.55790(13) 0.78397(16) 0.39854(7) 0.0315(6) Uani 1 1 d . . . . .
N4 N 0.49202(13) 0.80636(16) 0.40406(7) 0.0335(6) Uani 1 1 d . . . . .
N5 N 0.05077(13) 0.13820(16) 0.43051(7) 0.0326(6) Uani 1 1 d . . . . .
N6 N 0.14423(13) 0.18394(16) 0.40640(7) 0.0313(6) Uani 1 1 d . . . . .
N7 N 0.05108(13) 0.28212(16) 0.39652(7) 0.0312(6) Uani 1 1 d . . . . .
N8 N -0.01576(13) 0.30055(16) 0.40047(7) 0.0333(6) Uani 1 1 d . . . . .
O1 O 0.48492(11) 0.89321(13) 0.38900(6) 0.0338(5) Uani 1 1 d . . . . .
O2 O -0.02590(11) 0.38534(13) 0.38433(6) 0.0333(5) Uani 1 1 d . . . . .
O3 O 0.62584(16) 1.09248(19) 0.36072(8) 0.0620(7) Uani 1 1 d . . . . .
O4 O 0.62887(15) 0.9095(2) 0.28395(7) 0.0603(7) Uani 1 1 d . . . . .
O5 O 0.13840(18) 0.5071(2) 0.29994(8) 0.0717(9) Uani 1 1 d . . . . .
O6 O 0.12091(14) 0.58754(18) 0.38684(8) 0.0588(7) Uani 1 1 d . . . . .
F24 F 0.29598(10) 0.79152(13) 0.40636(5) 0.0454(5) Uani 1 1 d . . . . .
F25 F 0.46430(9) 1.00184(12) 0.45006(5) 0.0392(4) Uani 1 1 d . . . . .
F26 F 0.32341(11) 0.85415(14) 0.52638(5) 0.0487(5) Uani 1 1 d . . . . .
F33 F 0.48147(9) 0.99943(12) 0.32930(5) 0.0388(4) Uani 1 1 d . . . . .
F34 F 0.41768(11) 1.30213(12) 0.34250(6) 0.0525(5) Uani 1 1 d . . . . .
F35 F 0.33733(9) 1.08484(12) 0.41864(5) 0.0404(4) Uani 1 1 d . . . . .
F60 F 0.46291(11) 0.80210(13) 0.32822(5) 0.0496(5) Uani 1 1 d . . . . .
F61 F 0.26432(9) 0.94579(13) 0.36759(5) 0.0429(4) Uani 1 1 d . . . . .
F62 F 0.25002(14) 0.77318(16) 0.26437(6) 0.0672(7) Uani 1 1 d . . . . .
F84 F -0.24420(9) 0.44877(12) 0.36328(5) 0.0416(4) Uani 1 1 d . . . . .
F85 F -0.05314(11) 0.28883(14) 0.32438(5) 0.0518(5) Uani 1 1 d . . . . .
F86 F -0.26729(13) 0.27676(15) 0.26007(6) 0.0635(6) Uani 1 1 d . . . . .
F93 F -0.04221(9) 0.48981(12) 0.44627(5) 0.0390(4) Uani 1 1 d . . . . .
F94 F -0.18829(10) 0.34857(14) 0.52200(5) 0.0467(5) Uani 1 1 d . . . . .
F95 F -0.21988(10) 0.29165(13) 0.40187(5) 0.0453(5) Uani 1 1 d . . . . .
F120 F -0.16554(9) 0.58115(12) 0.41604(5) 0.0404(4) Uani 1 1 d . . . . .
F121 F -0.02772(10) 0.48978(12) 0.32494(5) 0.0408(4) Uani 1 1 d . . . . .
F122 F -0.07240(12) 0.79665(12) 0.34327(6) 0.0565(6) Uani 1 1 d . . . . .
B2 B -0.09974(19) 0.4155(2) 0.38199(10) 0.0332(8) Uani 1 1 d . . . . .
B9 B 0.40977(18) 0.9224(2) 0.38596(10) 0.0323(8) Uani 1 1 d . . . . .

loop_
_atom_site_aniso_label
_atom_site_aniso_U_11
_atom_site_aniso_U_22
_atom_site_aniso_U_33
_atom_site_aniso_U_23
_atom_site_aniso_U_13
_atom_site_aniso_U_12
C3 0.0512(19) 0.0258(15) 0.0318(17) 0.0069(13) 0.0074(14) 0.0006(14)
C4 0.059(2) 0.0339(17) 0.042(2) 0.0063(15) 0.0150(17) 0.0083(16)
C5 0.092(3) 0.0348(18) 0.034(2) -0.0043(15) 0.0149(19) -0.0022(19)
C6 0.078(3) 0.045(2) 0.036(2) 0.0004(16) 0.0072(19) -0.0138(19)
C7 0.054(2) 0.049(2) 0.039(2) 0.0034(16) -0.0043(16) -0.0135(17)
C8 0.0480(19) 0.0339(17) 0.0373(19) 0.0029(14) 0.0108(15) -0.0021(14)
C13 0.0304(15) 0.0264(15) 0.0320(16) -0.0003(12) 0.0036(12) -0.0022(12)
C15 0.0401(17) 0.0232(15) 0.0419(19) 0.0025(13) 0.0023(14) 0.0033(13)
C16 0.0414(18) 0.0259(15) 0.0426(19) 0.0058(13) 0.0056(14) 0.0015(13)
C18 0.0350(16) 0.0312(15) 0.0316(17) 0.0008(13) 0.0049(13) 0.0075(13)
C19 0.0426(18) 0.0345(17) 0.0354(18) 0.0053(14) 0.0096(14) 0.0013(14)
C20 0.0445(19) 0.0381(18) 0.0377(19) 0.0024(14) 0.0098(15) -0.0041(14)
C21 0.0411(18) 0.0418(18) 0.0348(18) 0.0064(14) 0.0170(14) 0.0056(14)
C22 0.0412(18) 0.0381(17) 0.0334(18) -0.0014(14) 0.0056(14) 0.0097(14)
C23 0.0274(15) 0.0292(15) 0.0442(19) 0.0059(13) 0.0105(13) 0.0010(12)
C27 0.0322(15) 0.0313(16) 0.0318(16) 0.0024(13) 0.0047(13) 0.0052(12)
C28 0.0358(16) 0.0306(16) 0.0350(17) -0.0006(13) 0.0034(13) 0.0038(13)
C29 0.0340(16) 0.0343(17) 0.0419(19) 0.0062(14) 0.0061(14) 0.0002(13)
C30 0.0440(18) 0.0212(15) 0.051(2) 0.0057(14) 0.0004(15) -0.0004(13)
C31 0.0398(17) 0.0290(16) 0.0437(19) -0.0032(14) 0.0035(14) 0.0039(13)
C32 0.0312(15) 0.0318(16) 0.0354(17) 0.0021(13) 0.0037(13) 0.0041(12)
C36 0.0319(16) 0.0244(15) 0.0399(18) 0.0030(13) 0.0066(13) 0.0016(12)
C37 0.0328(16) 0.0285(15) 0.0411(19) 0.0013(13) 0.0014(13) 0.0025(12)
C38 0.0375(17) 0.0282(16) 0.048(2) 0.0022(14) 0.0033(15) -0.0028(13)
C39 0.0397(18) 0.0329(17) 0.048(2) 0.0075(15) 0.0118(15) -0.0021(14)
C40 0.0409(18) 0.0369(17) 0.0412(19) 0.0050(14) 0.0131(15) 0.0079(14)
C41 0.0353(16) 0.0314(16) 0.0397(18) 0.0009(13) 0.0094(14) 0.0039(13)
C42 0.0375(17) 0.0342(17) 0.0399(19) 0.0005(14) 0.0017(14) -0.0033(13)
C43 0.047(2) 0.052(2) 0.051(2) 0.0046(17) -0.0021(17) -0.0074(17)
C44 0.056(2) 0.0411(19) 0.047(2) -0.0076(16) 0.0049(17) 0.0056(16)
C45 0.053(2) 0.0329(17) 0.0383(19) -0.0027(14) 0.0119(16) 0.0026(15)
C46 0.053(2) 0.055(2) 0.057(2) -0.0174(19) -0.0034(19) 0.0009(18)
C47 0.070(3) 0.0383(19) 0.048(2) -0.0011(16) 0.0139(19) 0.0091(17)
C48 0.0310(16) 0.0229(14) 0.052(2) 0.0086(14) 0.0082(14) -0.0018(12)
C49 0.0430(18) 0.0229(15) 0.054(2) 0.0064(14) -0.0061(16) -0.0066(13)
C50 0.0375(18) 0.0340(18) 0.073(3) 0.0126(17) -0.0062(17) -0.0091(14)
C51 0.0340(18) 0.0404(19) 0.071(3) 0.0122(18) 0.0089(17) -0.0068(15)
C52 0.0345(17) 0.0356(17) 0.059(2) 0.0101(16) 0.0126(16) 0.0004(14)
C53 0.0330(16) 0.0278(15) 0.047(2) 0.0079(14) 0.0024(14) -0.0007(13)
C54 0.060(2) 0.0332(18) 0.050(2) 0.0044(16) -0.0077(18) -0.0103(16)
C55 0.100(4) 0.046(2) 0.054(3) -0.0044(19) -0.006(2) 0.005(2)
C56 0.075(3) 0.050(2) 0.059(3) 0.0077(19) -0.021(2) -0.021(2)
C57 0.0323(16) 0.0335(17) 0.045(2) 0.0050(14) 0.0076(14) 0.0037(13)
C58 0.066(3) 0.0316(19) 0.077(3) 0.0048(18) -0.012(2) -0.0021(17)
C59 0.054(2) 0.049(2) 0.039(2) 0.0019(16) 0.0050(16) 0.0021(17)
C63 0.0329(16) 0.0298(16) 0.0334(17) 0.0025(13) 0.0031(13) 0.0018(12)
C64 0.0287(15) 0.0306(16) 0.0396(18) 0.0010(13) 0.0028(13) 0.0043(12)
C65 0.0384(17) 0.0297(16) 0.047(2) -0.0025(14) 0.0016(15) 0.0044(13)
C66 0.0452(19) 0.0255(16) 0.050(2) 0.0047(14) -0.0003(16) 0.0017(14)
C67 0.0430(18) 0.0350(17) 0.0382(18) 0.0077(14) 0.0053(14) -0.0022(14)
C68 0.0355(16) 0.0288(16) 0.0366(17) 0.0007(13) 0.0047(13) 0.0074(13)
C73 0.0340(16) 0.0211(14) 0.0327(16) 0.0000(12) 0.0051(13) -0.0020(12)
C75 0.0404(17) 0.0258(15) 0.0396(18) 0.0047(13) 0.0030(14) 0.0062(13)
C76 0.0395(17) 0.0220(15) 0.047(2) 0.0066(13) 0.0042(14) 0.0039(13)
C78 0.0453(18) 0.0250(15) 0.0365(18) 0.0033(13) 0.0087(14) -0.0002(13)
C79 0.054(2) 0.0281(16) 0.0342(18) -0.0012(13) 0.0081(15) -0.0030(14)
C80 0.052(2) 0.0409(19) 0.042(2) 0.0039(15) 0.0027(16) -0.0066(16)
C81 0.079(3) 0.0398(19) 0.0301(18) -0.0043(15) -0.0043(18) -0.0149(18)
C82 0.074(3) 0.0387(19) 0.037(2) -0.0012(15) 0.0113(18) 0.0020(18)
C83 0.062(2) 0.0318(17) 0.0352(19) 0.0041(14) 0.0092(16) 0.0052(15)
C87 0.0364(17) 0.0272(15) 0.0396(18) 0.0045(13) 0.0112(14) 0.0048(13)
C88 0.0334(16) 0.0293(15) 0.0376(18) -0.0004(13) 0.0075(13) 0.0050(12)
C89 0.0341(16) 0.0386(17) 0.0368(18) 0.0000(14) 0.0082(13) 0.0050(13)
C90 0.0421(18) 0.0393(18) 0.0314(17) 0.0029(14) 0.0105(14) 0.0091(14)
C91 0.0394(17) 0.0366(17) 0.043(2) 0.0070(15) 0.0131(15) 0.0009(14)
C92 0.0434(18) 0.0327(16) 0.0297(16) -0.0029(13) 0.0007(13) -0.0011(13)
C96 0.0302(15) 0.0264(15) 0.0388(18) 0.0044(13) 0.0069(13) 0.0039(12)
C97 0.0334(16) 0.0269(15) 0.0396(18) 0.0026(13) 0.0051(13) 0.0026(12)
C98 0.0367(17) 0.0279(16) 0.052(2) 0.0040(14) 0.0061(15) -0.0011(13)
C99 0.0409(18) 0.0354(18) 0.052(2) 0.0099(15) 0.0112(16) 0.0029(14)
C100 0.0478(19) 0.0370(18) 0.0393(19) 0.0042(15) 0.0100(15) 0.0026(15)
C101 0.0383(17) 0.0302(16) 0.0399(19) 0.0023(13) 0.0051(14) 0.0046(13)
C102 0.0391(17) 0.0326(17) 0.0405(19) -0.0015(14) 0.0023(14) -0.0024(13)
C103 0.046(2) 0.054(2) 0.046(2) 0.0000(17) -0.0050(16) -0.0099(17)
C104 0.066(2) 0.046(2) 0.041(2) -0.0104(16) 0.0069(18) 0.0080(18)
C105 0.058(2) 0.0374(18) 0.041(2) -0.0034(15) 0.0075(16) 0.0018(16)
C106 0.061(3) 0.063(3) 0.069(3) -0.026(2) -0.003(2) 0.000(2)
C107 0.070(3) 0.044(2) 0.043(2) -0.0060(16) 0.0117(18) 0.0120(18)
C108 0.0343(16) 0.0261(15) 0.048(2) 0.0060(14) 0.0027(14) -0.0042(12)
C109 0.0352(17) 0.0251(15) 0.050(2) 0.0079(14) 0.0128(15) 0.0011(12)
C110 0.0385(18) 0.0375(18) 0.060(2) 0.0093(16) 0.0113(16) 0.0020(15)
C111 0.0364(19) 0.0376(19) 0.078(3) 0.0140(18) 0.0119(18) 0.0003(15)
C112 0.0384(19) 0.0290(17) 0.079(3) 0.0097(17) -0.0098(18) -0.0085(14)
C113 0.0437(19) 0.0229(15) 0.059(2) 0.0097(15) -0.0028(16) -0.0060(13)
C114 0.0346(16) 0.0341(17) 0.0406(19) 0.0045(14) 0.0071(14) 0.0007(13)
C115 0.059(2) 0.0365(19) 0.061(3) 0.0052(17) -0.0069(19) 0.0029(17)
C116 0.050(2) 0.045(2) 0.047(2) 0.0092(16) 0.0119(17) 0.0054(16)
C117 0.056(2) 0.0287(17) 0.056(2) 0.0041(15) -0.0065(18) -0.0103(15)
C118 0.071(3) 0.049(2) 0.065(3) 0.016(2) -0.021(2) -0.024(2)
C119 0.098(3) 0.042(2) 0.050(2) -0.0081(18) -0.010(2) 0.002(2)
C124 0.044(2) 0.071(3) 0.066(3) 0.001(2) 0.0084(19) -0.0021(19)
C125 0.061(3) 0.057(2) 0.068(3) 0.003(2) 0.020(2) -0.006(2)
C126 0.050(2) 0.067(3) 0.061(3) -0.005(2) -0.0022(19) 0.0006(19)
C127 0.045(2) 0.073(3) 0.046(2) 0.0014(19) 0.0029(17) -0.0029(19)
C129 0.078(3) 0.055(2) 0.072(3) -0.005(2) 0.014(2) -0.011(2)
C130 0.058(2) 0.051(2) 0.074(3) -0.008(2) 0.006(2) -0.0063(19)
C131 0.069(3) 0.071(3) 0.049(2) 0.006(2) -0.003(2) -0.001(2)
C132 0.105(4) 0.069(3) 0.053(3) 0.016(2) 0.000(3) -0.001(3)
C134 0.064(3) 0.066(3) 0.055(3) -0.002(2) 0.011(2) 0.001(2)
C135 0.067(3) 0.073(3) 0.057(3) 0.015(2) 0.015(2) -0.002(2)
C136 0.070(3) 0.067(3) 0.044(2) -0.0016(19) 0.0113(19) 0.008(2)
C137 0.064(2) 0.065(3) 0.043(2) -0.0042(19) 0.0079(18) 0.004(2)
C139 0.115(4) 0.058(3) 0.059(3) 0.000(2) 0.010(3) -0.009(3)
C140 0.073(3) 0.064(3) 0.051(2) 0.006(2) 0.003(2) -0.003(2)
C141 0.114(4) 0.058(3) 0.055(3) 0.009(2) 0.003(3) -0.010(3)
C142 0.119(4) 0.072(3) 0.058(3) -0.006(2) 0.005(3) 0.011(3)
K1 0.0415(4) 0.0425(4) 0.0436(4) 0.0121(3) 0.0089(3) 0.0009(3)
K2 0.0406(4) 0.0438(4) 0.0491(5) 0.0156(3) 0.0081(3) 0.0002(3)
N1 0.0360(14) 0.0230(12) 0.0382(15) 0.0045(11) 0.0041(11) -0.0016(10)
N2 0.0324(13) 0.0239(12) 0.0377(15) 0.0035(10) 0.0050(11) 0.0000(10)
N3 0.0366(14) 0.0227(12) 0.0357(14) 0.0028(10) 0.0054(11) 0.0032(10)
N4 0.0370(14) 0.0235(12) 0.0410(15) 0.0045(11) 0.0101(12) 0.0035(10)
N5 0.0334(13) 0.0225(12) 0.0425(15) 0.0046(11) 0.0065(11) -0.0014(10)
N6 0.0354(14) 0.0243(12) 0.0349(14) 0.0047(10) 0.0064(11) 0.0036(10)
N7 0.0307(13) 0.0270(13) 0.0368(15) 0.0022(11) 0.0078(11) 0.0030(10)
N8 0.0381(14) 0.0233(12) 0.0389(15) 0.0068(11) 0.0046(11) 0.0016(10)
O1 0.0406(12) 0.0244(10) 0.0375(12) 0.0076(9) 0.0113(9) 0.0042(9)
O2 0.0355(11) 0.0257(10) 0.0395(12) 0.0079(9) 0.0086(9) 0.0063(9)
O3 0.0743(19) 0.0530(16) 0.0586(18) -0.0049(13) 0.0033(14) -0.0082(14)
O4 0.0636(17) 0.0688(18) 0.0488(16) 0.0061(13) 0.0065(13) 0.0026(14)
O5 0.102(2) 0.0686(19) 0.0461(17) 0.0027(14) 0.0170(16) -0.0017(17)
O6 0.0483(15) 0.0561(16) 0.073(2) 0.0010(14) 0.0091(13) -0.0036(12)
F24 0.0577(12) 0.0436(11) 0.0351(10) -0.0019(8) 0.0039(9) -0.0180(9)
F25 0.0369(10) 0.0433(10) 0.0380(10) -0.0002(8) 0.0055(8) -0.0031(8)
F26 0.0585(12) 0.0579(12) 0.0313(10) 0.0035(9) 0.0140(9) -0.0020(10)
F33 0.0477(11) 0.0326(9) 0.0379(10) 0.0040(8) 0.0149(8) 0.0082(8)
F34 0.0595(13) 0.0268(10) 0.0726(15) 0.0073(9) 0.0151(11) 0.0007(9)
F35 0.0414(10) 0.0387(10) 0.0427(11) 0.0022(8) 0.0137(8) 0.0100(8)
F60 0.0676(14) 0.0438(11) 0.0388(11) -0.0033(9) 0.0130(10) 0.0135(10)
F61 0.0393(10) 0.0495(11) 0.0402(11) -0.0013(9) 0.0054(8) 0.0003(8)
F62 0.0924(18) 0.0670(15) 0.0405(12) -0.0099(11) -0.0077(12) -0.0240(13)
F84 0.0409(10) 0.0411(10) 0.0428(11) -0.0033(8) 0.0042(8) 0.0025(8)
F85 0.0589(13) 0.0518(12) 0.0460(12) -0.0038(9) 0.0111(10) 0.0173(10)
F86 0.0838(17) 0.0593(14) 0.0459(13) -0.0086(10) -0.0058(11) -0.0166(12)
F93 0.0339(9) 0.0424(10) 0.0414(11) 0.0009(8) 0.0077(8) -0.0059(8)
F94 0.0467(11) 0.0609(12) 0.0339(10) 0.0045(9) 0.0135(8) -0.0007(9)
F95 0.0590(12) 0.0411(10) 0.0360(11) 0.0018(8) 0.0051(9) -0.0145(9)
F120 0.0388(10) 0.0380(10) 0.0462(11) 0.0016(8) 0.0151(8) 0.0073(8)
F121 0.0520(11) 0.0347(10) 0.0374(10) 0.0056(8) 0.0134(8) 0.0065(8)
F122 0.0782(15) 0.0254(10) 0.0668(15) 0.0060(9) 0.0112(12) -0.0052(9)
B2 0.0407(19) 0.0242(17) 0.036(2) 0.0009(14) 0.0089(15) 0.0013(14)
B9 0.0334(18) 0.0291(18) 0.036(2) 0.0036(14) 0.0095(15) 0.0056(14)

loop_
_atom_type_symbol
_atom_type_description
_atom_type_scat_dispersion_real
_atom_type_scat_dispersion_imag
_atom_type_scat_source
C C 0.0181 0.0091 'International Tables Vol C Tables 4.2.6.8 and 6.1.1.4'
H H 0.0000 0.0000 'International Tables Vol C Tables 4.2.6.8 and 6.1.1.4'
K K 0.3868 1.0657 'International Tables Vol C Tables 4.2.6.8 and 6.1.1.4'
N N 0.0311 0.0180 'International Tables Vol C Tables 4.2.6.8 and 6.1.1.4'
O O 0.0492 0.0322 'International Tables Vol C Tables 4.2.6.8 and 6.1.1.4'
F F 0.0727 0.0534 'International Tables Vol C Tables 4.2.6.8 and 6.1.1.4'
B B 0.0090 0.0039 'International Tables Vol C Tables 4.2.6.8 and 6.1.1.4'

loop_
_citation_id
_citation_doi
_citation_year
1 10.26434/chemrxiv-2025-20l40 2025

loop_
_geom_angle_atom_site_label_1
_geom_angle_atom_site_label_2
_geom_angle_atom_site_label_3
_geom_angle
_geom_angle_site_symmetry_1
_geom_angle_site_symmetry_3
_geom_angle_publ_flag
C4 C3 C8 111.1(3) . . ?
C4 C3 B9 127.3(3) . . ?
C8 C3 B9 121.3(3) . . ?
C5 C4 F60 114.1(3) . . ?
C5 C4 C3 127.0(4) . . ?
F60 C4 C3 119.0(3) . . ?
C4 C5 C6 116.3(3) . . ?
F62 C6 C7 119.4(4) . . ?
F62 C6 C5 118.2(4) . . ?
C7 C6 C5 122.4(4) . . ?
C6 C7 C8 116.7(4) . . ?
F61 C8 C7 116.7(3) . . ?
F61 C8 C3 116.8(3) . . ?
C7 C8 C3 126.5(3) . . ?
N3 C13 N2 119.1(3) . . ?
N3 C13 N1 135.0(3) . . ?
N2 C13 N1 105.8(2) . . ?
C16 C15 N2 107.1(3) . . ?
C15 C16 N1 108.9(3) . . ?
C19 C18 C23 111.2(3) . . ?
C19 C18 B9 129.3(3) . . ?
C23 C18 B9 119.3(3) . . ?
F24 C19 C20 115.2(3) . . ?
F24 C19 C18 118.3(3) . . ?
C20 C19 C18 126.5(3) . . ?
C21 C20 C19 116.8(3) . . ?
F26 C21 C20 119.5(3) . . ?
F26 C21 C22 117.6(3) . . ?
C20 C21 C22 122.8(3) . . ?
C21 C22 C23 115.2(3) . . ?
F25 C23 C22 114.6(3) . . ?
F25 C23 C18 118.0(3) . . ?
C22 C23 C18 127.4(3) . . ?
C28 C27 C32 111.1(3) . . ?
C28 C27 B9 120.8(3) . . ?
C32 C27 B9 128.0(3) . . ?
F33 C28 C29 114.3(3) . . ?
F33 C28 C27 118.0(3) . . ?
C29 C28 C27 127.7(3) . . ?
C30 C29 C28 115.6(3) . . ?
F34 C30 C29 118.5(3) . . ?
F34 C30 C31 119.0(3) . . ?
C29 C30 C31 122.5(3) . . ?
C30 C31 C32 116.9(3) . . ?
F35 C32 C31 114.3(3) . . ?
F35 C32 C27 119.6(3) . . ?
C31 C32 C27 126.1(3) . . ?
C41 C36 C37 123.0(3) . . ?
C41 C36 N2 118.6(3) . . ?
C37 C36 N2 118.2(3) . . ?
C41 C36 K1 79.15(18) . . ?
C37 C36 K1 80.27(17) . . ?
N2 C36 K1 108.13(17) . . ?
C36 C37 C38 117.5(3) . . ?
C36 C37 C42 122.7(3) . . ?
C38 C37 C42 119.8(3) . . ?
C36 C37 K1 76.00(18) . . ?
C38 C37 K1 78.11(19) . . ?
C42 C37 K1 115.09(19) . . ?
C39 C38 C37 120.5(3) . . ?
C39 C38 K1 76.9(2) . . ?
C37 C38 K1 78.32(19) . . ?
C40 C39 C38 120.9(3) . . ?
C40 C39 K1 78.17(19) . . ?
C38 C39 K1 79.58(19) . . ?
C39 C40 C41 120.5(3) . . ?
C39 C40 K1 78.27(19) . . ?
C41 C40 K1 78.48(18) . . ?
C36 C41 C40 117.5(3) . . ?
C36 C41 C45 122.3(3) . . ?
C40 C41 C45 120.2(3) . . ?
C36 C41 K1 77.05(17) . . ?
C40 C41 K1 77.70(18) . . ?
C45 C41 K1 113.4(2) . . ?
C37 C42 C44 112.1(3) . . ?
C37 C42 C43 110.7(3) . . ?
C44 C42 C43 110.7(3) . . ?
C41 C45 C47 113.0(3) . . ?
C41 C45 C46 109.9(3) . . ?
C47 C45 C46 110.8(3) . . ?
C49 C48 C53 123.4(3) . . ?
C49 C48 N1 118.8(3) . . ?
C53 C48 N1 117.7(3) . . ?
C50 C49 C48 116.7(3) . . ?
C50 C49 C54 122.2(3) . . ?
C48 C49 C54 121.1(3) . . ?
C51 C50 C49 121.3(3) . . ?
C52 C51 C50 120.7(3) . . ?
C51 C52 C53 120.6(4) . . ?
C52 C53 C48 117.2(3) . . ?
C52 C53 C57 119.9(3) . . ?
C48 C53 C57 122.8(3) . . ?
C49 C54 C56 112.8(3) . . ?
C49 C54 C55 111.3(3) . . ?
C56 C54 C55 109.9(3) . . ?
C58 C57 C53 109.9(3) . . ?
C58 C57 C59 111.4(3) . . ?
C53 C57 C59 113.0(3) . . ?
C68 C63 C64 111.1(3) . . ?
C68 C63 B2 120.8(3) . . ?
C64 C63 B2 128.2(3) . . ?
F120 C64 C65 114.8(3) . . ?
F120 C64 C63 119.2(3) . . ?
C65 C64 C63 126.0(3) . . ?
C66 C65 C64 117.2(3) . . ?
F122 C66 C65 119.8(3) . . ?
F122 C66 C67 117.5(3) . . ?
C65 C66 C67 122.7(3) . . ?
C66 C67 C68 115.4(3) . . ?
F121 C68 C67 114.7(3) . . ?
F121 C68 C63 117.8(3) . . ?
C67 C68 C63 127.6(3) . . ?
F121 C68 K2 45.78(13) . . ?
C67 C68 K2 115.5(2) . . ?
C63 C68 K2 101.02(19) . . ?
N7 C73 N6 119.4(3) . . ?
N7 C73 N5 135.1(3) . . ?
N6 C73 N5 105.5(2) . . ?
C76 C75 N6 107.3(3) . . ?
C75 C76 N5 108.6(3) . . ?
C83 C78 C79 111.6(3) . . ?
C83 C78 B2 127.6(3) . . ?
C79 C78 B2 120.6(3) . . ?
F84 C79 C78 117.9(3) . . ?
F84 C79 C80 115.3(3) . . ?
C78 C79 C80 126.7(3) . . ?
C81 C80 C79 116.0(4) . . ?
C80 C81 C82 122.8(3) . . ?
C80 C81 F86 118.4(4) . . ?
C82 C81 F86 118.7(3) . . ?
C81 C82 C83 116.6(3) . . ?
F85 C83 C78 119.7(3) . . ?
F85 C83 C82 114.1(3) . . ?
C78 C83 C82 126.2(4) . . ?
C92 C87 C88 111.7(3) . . ?
C92 C87 B2 128.3(3) . . ?
C88 C87 B2 119.9(3) . . ?
F93 C88 C89 115.9(3) . . ?
F93 C88 C87 117.2(3) . . ?
C89 C88 C87 126.9(3) . . ?
C90 C89 C88 116.0(3) . . ?
F94 C90 C91 117.9(3) . . ?
F94 C90 C89 119.0(3) . . ?
C91 C90 C89 123.0(3) . . ?
C90 C91 C92 116.6(3) . . ?
F95 C92 C87 120.0(3) . . ?
F95 C92 C91 114.2(3) . . ?
C87 C92 C91 125.8(3) . . ?
C97 C96 C101 123.1(3) . . ?
C97 C96 N6 118.1(3) . . ?
C101 C96 N6 118.6(3) . . ?
C97 C96 K2 76.48(17) . . ?
C101 C96 K2 82.13(18) . . ?
N6 C96 K2 108.70(17) . . ?
C96 C97 C98 117.1(3) . . ?
C96 C97 C102 122.7(3) . . ?
C98 C97 C102 120.2(3) . . ?
C96 C97 K2 79.75(18) . . ?
C98 C97 K2 76.73(19) . . ?
C102 C97 K2 112.22(19) . . ?
C99 C98 C97 121.1(3) . . ?
C99 C98 K2 79.8(2) . . ?
C97 C98 K2 79.22(19) . . ?
C98 C99 C100 120.5(3) . . ?
C98 C99 K2 76.42(19) . . ?
C100 C99 K2 82.5(2) . . ?
C99 C100 C101 120.6(3) . . ?
C99 C100 K2 74.22(19) . . ?
C101 C100 K2 79.42(19) . . ?
C100 C101 C96 117.5(3) . . ?
C100 C101 C105 120.9(3) . . ?
C96 C101 C105 121.6(3) . . ?
C100 C101 K2 77.56(19) . . ?
C96 C101 K2 74.49(17) . . ?
C105 C101 K2 115.7(2) . . ?
C97 C102 C103 111.8(3) . . ?
C97 C102 C104 111.5(3) . . ?
C103 C102 C104 110.4(3) . . ?
C101 C105 C106 111.2(3) . . ?
C101 C105 C107 111.3(3) . . ?
C106 C105 C107 110.8(3) . . ?
C109 C108 C113 123.2(3) . . ?
C109 C108 N5 118.5(3) . . ?
C113 C108 N5 118.3(3) . . ?
C108 C109 C110 117.4(3) . . ?
C108 C109 C114 122.9(3) . . ?
C110 C109 C114 119.6(3) . . ?
C111 C110 C109 121.0(4) . . ?
C112 C111 C110 120.3(3) . . ?
C111 C112 C113 122.0(4) . . ?
C108 C113 C112 116.1(4) . . ?
C108 C113 C117 121.8(3) . . ?
C112 C113 C117 122.1(3) . . ?
C109 C114 C116 112.2(3) . . ?
C109 C114 C115 109.9(3) . . ?
C116 C114 C115 111.4(3) . . ?
C113 C117 C118 113.2(3) . . ?
C113 C117 C119 110.3(3) . . ?
C118 C117 C119 110.5(3) . . ?
O6 C124 C125 104.2(3) . . ?
C124 C125 C126 99.8(3) . . ?
C127 C126 C125 105.5(3) . . ?
O6 C127 C126 105.9(3) . . ?
O3 C129 C130 106.2(4) . . ?
C129 C130 C131 105.3(4) . . ?
C130 C131 C132 101.6(4) . . ?
O3 C132 C131 107.2(3) . . ?
O4 C134 C135 107.1(4) . . ?
C136 C135 C134 101.6(3) . . ?
C135 C136 C137 101.2(4) . . ?
O4 C137 C136 103.9(3) . . ?
O5 C139 C140 106.3(4) . . ?
C141 C140 C139 101.7(4) . . ?
C142 C141 C140 106.0(4) . . ?
O5 C142 C141 106.2(4) . . ?
O1 K1 F33 61.74(6) . . ?
O1 K1 O3 101.94(8) . . ?
F33 K1 O3 74.07(8) . . ?
O1 K1 N3 46.99(7) . . ?
F33 K1 N3 105.88(7) . . ?
O3 K1 N3 132.11(9) . . ?
O1 K1 O4 136.98(8) . . ?
F33 K1 O4 85.29(7) . . ?
O3 K1 O4 93.74(9) . . ?
N3 K1 O4 134.14(9) . . ?
O1 K1 F60 53.96(6) . . ?
F33 K1 F60 59.24(5) . . ?
O3 K1 F60 133.17(8) . . ?
N3 K1 F60 64.35(7) . . ?
O4 K1 F60 86.33(7) . . ?
O1 K1 N4 24.22(6) . . ?
F33 K1 N4 83.22(6) . . ?
O3 K1 N4 121.24(8) . . ?
N3 K1 N4 23.15(7) . . ?
O4 K1 N4 137.97(8) . . ?
F60 K1 N4 53.29(6) . . ?
O1 K1 C36 98.80(7) . . ?
F33 K1 C36 156.39(7) . . ?
O3 K1 C36 125.97(9) . . ?
N3 K1 C36 52.32(7) . . ?
O4 K1 C36 103.77(8) . . ?
F60 K1 C36 99.09(7) . . ?
N4 K1 C36 75.46(7) . . ?
O1 K1 C40 138.58(7) . . ?
F33 K1 C40 150.41(8) . . ?
O3 K1 C40 111.46(9) . . ?
N3 K1 C40 91.74(8) . . ?
O4 K1 C40 65.62(8) . . ?
F60 K1 C40 110.99(7) . . ?
N4 K1 C40 114.37(7) . . ?
C36 K1 C40 41.43(8) . . ?
O1 K1 C39 142.93(8) . . ?
F33 K1 C39 154.45(7) . . ?
O3 K1 C39 90.18(9) . . ?
N3 K1 C39 99.62(8) . . ?
O4 K1 C39 75.61(9) . . ?
F60 K1 C39 134.36(7) . . ?
N4 K1 C39 122.33(7) . . ?
C36 K1 C39 47.97(7) . . ?
C40 K1 C39 23.55(8) . . ?
O1 K1 C41 115.02(7) . . ?
F33 K1 C41 150.85(8) . . ?
O3 K1 C41 131.71(9) . . ?
N3 K1 C41 68.70(7) . . ?
O4 K1 C41 80.18(8) . . ?
F60 K1 C41 94.51(7) . . ?
N4 K1 C41 90.82(7) . . ?
C36 K1 C41 23.80(8) . . ?
C40 K1 C41 23.83(7) . . ?
C39 K1 C41 41.73(8) . . ?
O1 K1 C38 121.64(8) . . ?
F33 K1 C38 160.02(7) . . ?
O3 K1 C38 86.14(9) . . ?
N3 K1 C38 85.24(8) . . ?
O4 K1 C38 98.97(9) . . ?
F60 K1 C38 140.17(7) . . ?
N4 K1 C38 105.41(7) . . ?
C36 K1 C38 41.20(7) . . ?
C40 K1 C38 41.45(8) . . ?
C39 K1 C38 23.50(8) . . ?
C41 K1 C38 48.60(8) . . ?
O2 K2 O6 100.33(8) . . ?
O2 K2 O5 138.90(9) . . ?
O6 K2 O5 82.82(9) . . ?
O2 K2 F121 60.90(6) . . ?
O6 K2 F121 90.85(7) . . ?
O5 K2 F121 78.18(9) . . ?
O2 K2 N7 46.99(7) . . ?
O6 K2 N7 120.47(9) . . ?
O5 K2 N7 156.37(9) . . ?
F121 K2 N7 103.59(7) . . ?
O2 K2 N8 23.95(6) . . ?
O6 K2 N8 113.12(8) . . ?
O5 K2 N8 154.83(9) . . ?
F121 K2 N8 82.09(6) . . ?
N7 K2 N8 23.09(6) . . ?
O2 K2 C98 128.32(8) . . ?
O6 K2 C98 81.45(8) . . ?
O5 K2 C98 92.76(10) . . ?
F121 K2 C98 168.82(7) . . ?
N7 K2 C98 87.35(8) . . ?
N8 K2 C98 108.35(7) . . ?
O2 K2 C97 105.60(7) . . ?
O6 K2 C97 93.07(8) . . ?
O5 K2 C97 115.19(9) . . ?
F121 K2 C97 166.44(7) . . ?
N7 K2 C97 63.34(7) . . ?
N8 K2 C97 84.44(7) . . ?
C98 K2 C97 24.05(7) . . ?
O2 K2 C99 146.13(8) . . ?
O6 K2 C99 92.67(9) . . ?
O5 K2 C99 73.41(10) . . ?
F121 K2 C99 150.67(8) . . ?
N7 K2 C99 99.61(8) . . ?
N8 K2 C99 122.64(7) . . ?
C98 K2 C99 23.75(9) . . ?
C97 K2 C99 42.06(8) . . ?
O2 K2 C96 98.82(7) . . ?
O6 K2 C96 116.82(9) . . ?
O5 K2 C96 116.41(9) . . ?
F121 K2 C96 149.22(7) . . ?
N7 K2 C96 51.89(7) . . ?
N8 K2 C96 74.97(7) . . ?
C98 K2 C96 41.37(7) . . ?
C97 K2 C96 23.77(7) . . ?
C99 K2 C96 47.80(7) . . ?
O2 K2 C100 134.12(7) . . ?
O6 K2 C100 115.87(8) . . ?
O5 K2 C100 75.88(9) . . ?
F121 K2 C100 139.48(8) . . ?
N7 K2 C100 88.99(7) . . ?
N8 K2 C100 111.01(7) . . ?
C98 K2 C100 41.27(8) . . ?
C97 K2 C100 48.42(8) . . ?
C99 K2 C100 23.32(8) . . ?
C96 K2 C100 40.61(7) . . ?
O2 K2 C101 111.19(7) . . ?
O6 K2 C101 129.71(8) . . ?
O5 K2 C101 96.51(9) . . ?
F121 K2 C101 138.52(7) . . ?
N7 K2 C101 66.25(7) . . ?
N8 K2 C101 87.99(7) . . ?
C98 K2 C101 48.28(8) . . ?
C97 K2 C101 41.93(8) . . ?
C99 K2 C101 41.09(8) . . ?
C96 K2 C101 23.38(8) . . ?
C100 K2 C101 23.02(7) . . ?
C13 N1 C16 108.3(2) . . ?
C13 N1 C48 128.8(2) . . ?
C16 N1 C48 122.9(2) . . ?
C13 N2 C15 109.8(2) . . ?
C13 N2 C36 120.5(2) . . ?
C15 N2 C36 128.9(3) . . ?
C13 N3 N4 117.2(2) . . ?
C13 N3 K1 137.8(2) . . ?
N4 N3 K1 104.33(16) . . ?
N3 N4 O1 103.0(2) . . ?
N3 N4 K1 52.52(13) . . ?
O1 N4 K1 51.60(12) . . ?
C73 N5 C76 108.6(2) . . ?
C73 N5 C108 128.3(3) . . ?
C76 N5 C108 123.0(2) . . ?
C73 N6 C75 110.0(2) . . ?
C73 N6 C96 120.7(2) . . ?
C75 N6 C96 128.9(3) . . ?
C73 N7 N8 117.4(2) . . ?
C73 N7 K2 139.04(19) . . ?
N8 N7 K2 103.57(16) . . ?
N7 N8 O2 103.7(2) . . ?
N7 N8 K2 53.34(14) . . ?
O2 N8 K2 50.53(12) . . ?
N4 O1 B9 110.8(2) . . ?
N4 O1 K1 104.18(14) . . ?
B9 O1 K1 138.27(18) . . ?
N8 O2 B2 113.3(2) . . ?
N8 O2 K2 105.52(15) . . ?
B2 O2 K2 139.88(17) . . ?
C132 O3 C129 104.8(3) . . ?
C132 O3 K1 105.8(2) . . ?
C129 O3 K1 148.5(3) . . ?
C134 O4 C137 108.2(3) . . ?
C134 O4 K1 113.2(2) . . ?
C137 O4 K1 105.8(2) . . ?
C139 O5 C142 109.7(4) . . ?
C139 O5 K2 133.9(3) . . ?
C142 O5 K2 114.1(3) . . ?
C124 O6 C127 106.1(3) . . ?
C124 O6 K2 131.3(2) . . ?
C127 O6 K2 122.4(2) . . ?
C28 F33 K1 125.29(18) . . ?
C4 F60 K1 133.99(18) . . ?
C68 F121 K2 113.13(17) . . ?
O2 B2 C87 107.0(3) . . ?
O2 B2 C78 112.1(3) . . ?
C87 B2 C78 115.7(3) . . ?
O2 B2 C63 103.8(2) . . ?
C87 B2 C63 113.3(3) . . ?
C78 B2 C63 104.4(3) . . ?
O1 B9 C18 106.2(3) . . ?
O1 B9 C3 111.9(3) . . ?
C18 B9 C3 115.2(3) . . ?
O1 B9 C27 105.1(2) . . ?
C18 B9 C27 113.7(3) . . ?
C3 B9 C27 104.5(3) . . ?

loop_
_geom_bond_atom_site_label_1
_geom_bond_atom_site_label_2
_geom_bond_distance
_geom_bond_site_symmetry_2
_geom_bond_publ_flag
C3 C4 1.392(5) . ?
C3 C8 1.395(5) . ?
C3 B9 1.649(5) . ?
C4 C5 1.373(5) . ?
C4 F60 1.380(4) . ?
C5 C6 1.382(6) . ?
C6 F62 1.353(4) . ?
C6 C7 1.367(5) . ?
C7 C8 1.381(5) . ?
C8 F61 1.361(4) . ?
C13 N3 1.313(4) . ?
C13 N2 1.378(4) . ?
C13 N1 1.379(4) . ?
C15 C16 1.334(4) . ?
C15 N2 1.396(4) . ?
C16 N1 1.403(4) . ?
C18 C19 1.384(4) . ?
C18 C23 1.390(5) . ?
C18 B9 1.640(4) . ?
C19 F24 1.360(4) . ?
C19 C20 1.376(5) . ?
C20 C21 1.369(5) . ?
C21 F26 1.365(4) . ?
C21 C22 1.379(5) . ?
C22 C23 1.383(5) . ?
C23 F25 1.374(3) . ?
C27 C28 1.388(4) . ?
C27 C32 1.391(4) . ?
C27 B9 1.652(4) . ?
C28 F33 1.369(3) . ?
C28 C29 1.381(4) . ?
C29 C30 1.373(5) . ?
C30 F34 1.363(3) . ?
C30 C31 1.375(5) . ?
C31 C32 1.383(4) . ?
C32 F35 1.360(3) . ?
C36 C41 1.397(5) . ?
C36 C37 1.399(4) . ?
C36 N2 1.433(4) . ?
C36 K1 3.374(3) . ?
C37 C38 1.399(4) . ?
C37 C42 1.520(5) . ?
C37 K1 3.427(3) . ?
C38 C39 1.388(5) . ?
C38 K1 3.424(3) . ?
C39 C40 1.384(5) . ?
C39 K1 3.391(3) . ?
C40 C41 1.402(4) . ?
C40 K1 3.390(3) . ?
C41 C45 1.518(5) . ?
C41 K1 3.400(3) . ?
C42 C44 1.520(4) . ?
C42 C43 1.530(5) . ?
C45 C47 1.526(5) . ?
C45 C46 1.530(5) . ?
C48 C49 1.399(5) . ?
C48 C53 1.400(5) . ?
C48 N1 1.448(4) . ?
C49 C50 1.397(5) . ?
C49 C54 1.516(5) . ?
C50 C51 1.380(6) . ?
C51 C52 1.379(5) . ?
C52 C53 1.400(4) . ?
C53 C57 1.523(5) . ?
C54 C56 1.533(5) . ?
C54 C55 1.540(5) . ?
C57 C58 1.522(5) . ?
C57 C59 1.525(5) . ?
C63 C68 1.389(4) . ?
C63 C64 1.395(4) . ?
C63 B2 1.656(4) . ?
C64 F120 1.354(4) . ?
C64 C65 1.380(4) . ?
C65 C66 1.369(5) . ?
C66 F122 1.359(4) . ?
C66 C67 1.377(5) . ?
C67 C68 1.385(4) . ?
C68 F121 1.376(3) . ?
C68 K2 3.517(3) . ?
C73 N7 1.312(4) . ?
C73 N6 1.377(4) . ?
C73 N5 1.377(4) . ?
C75 C76 1.331(4) . ?
C75 N6 1.393(4) . ?
C76 N5 1.404(4) . ?
C78 C83 1.383(5) . ?
C78 C79 1.390(5) . ?
C78 B2 1.655(5) . ?
C79 F84 1.358(4) . ?
C79 C80 1.391(5) . ?
C80 C81 1.367(5) . ?
C81 C82 1.372(6) . ?
C81 F86 1.377(4) . ?
C82 C83 1.390(5) . ?
C83 F85 1.357(4) . ?
C87 C92 1.388(4) . ?
C87 C88 1.397(5) . ?
C87 B2 1.637(5) . ?
C88 F93 1.357(3) . ?
C88 C89 1.374(5) . ?
C89 C90 1.373(5) . ?
C90 F94 1.363(4) . ?
C90 C91 1.369(5) . ?
C91 C92 1.392(5) . ?
C92 F95 1.374(4) . ?
C96 C97 1.396(4) . ?
C96 C101 1.404(5) . ?
C96 N6 1.437(4) . ?
C96 K2 3.408(3) . ?
C97 C98 1.397(4) . ?
C97 C102 1.515(5) . ?
C97 K2 3.368(3) . ?
C98 C99 1.382(5) . ?
C98 K2 3.337(3) . ?
C99 C100 1.390(5) . ?
C99 K2 3.379(3) . ?
C100 C101 1.394(4) . ?
C100 K2 3.481(3) . ?
C101 C105 1.517(5) . ?
C101 K2 3.504(3) . ?
C102 C103 1.530(5) . ?
C102 C104 1.536(5) . ?
C105 C106 1.522(6) . ?
C105 C107 1.533(5) . ?
C108 C109 1.395(5) . ?
C108 C113 1.406(5) . ?
C108 N5 1.442(4) . ?
C109 C110 1.400(4) . ?
C109 C114 1.514(5) . ?
C110 C111 1.377(5) . ?
C111 C112 1.369(6) . ?
C112 C113 1.406(5) . ?
C113 C117 1.512(5) . ?
C114 C116 1.524(5) . ?
C114 C115 1.526(5) . ?
C117 C118 1.526(5) . ?
C117 C119 1.529(5) . ?
C124 O6 1.423(5) . ?
C124 C125 1.512(6) . ?
C125 C126 1.516(6) . ?
C126 C127 1.516(6) . ?
C127 O6 1.434(5) . ?
C129 O3 1.433(5) . ?
C129 C130 1.508(6) . ?
C130 C131 1.533(6) . ?
C131 C132 1.556(6) . ?
C132 O3 1.404(5) . ?
C134 O4 1.428(5) . ?
C134 C135 1.519(6) . ?
C135 C136 1.502(6) . ?
C136 C137 1.509(6) . ?
C137 O4 1.444(5) . ?
C139 O5 1.425(5) . ?
C139 C140 1.507(6) . ?
C140 C141 1.490(6) . ?
C141 C142 1.486(7) . ?
C142 O5 1.427(6) . ?
K1 O1 2.684(2) . ?
K1 F33 2.6986(19) . ?
K1 O3 2.720(3) . ?
K1 N3 2.720(3) . ?
K1 O4 2.741(3) . ?
K1 F60 3.167(2) . ?
K1 N4 3.321(3) . ?
K2 O2 2.662(2) . ?
K2 O6 2.693(3) . ?
K2 O5 2.694(3) . ?
K2 F121 2.741(2) . ?
K2 N7 2.742(3) . ?
K2 N8 3.323(3) . ?
N3 N4 1.348(3) . ?
N4 O1 1.405(3) . ?
N7 N8 1.340(3) . ?
N8 O2 1.400(3) . ?
O1 B9 1.513(4) . ?
O2 B2 1.493(4) . ?
